data_7208293
loop_
_publ_author_name
'W\"ohlert, Susanne'
'Boeckmann, Jan'
'Jess, Inke'
'N\"ather, Christian'

_publ_section_title
;
 Synthesis of new stable and metastable thiocyanato coordination polymers
 by thermal decomposition and by solution reactions
;
_journal_issue 17
_journal_name_full CrystEngComm
_journal_page_first 5412
_journal_paper_doi 10.1039/c2ce25389e
_journal_volume 14
_journal_year 2012
_chemical_formula_moiety 'C12 H10 Cd N4 S2'
_chemical_formula_sum 'C12 H10 Cd N4 S2'
_chemical_formula_weight 386.76
_chemical_name_systematic
;
?
;
_space_group_IT_number 12
_symmetry_cell_setting monoclinic
_symmetry_space_group_name_Hall '-C 2y'
_symmetry_space_group_name_H-M 'C 1 2/m 1'
_atom_sites_solution_hydrogens geom
_atom_sites_solution_primary direct
_atom_sites_solution_secondary difmap
_audit_creation_method SHELXL-97
_cell_angle_alpha 90.00
_cell_angle_beta 93.632(6)
_cell_angle_gamma 90.00
_cell_formula_units_Z 6
_cell_length_a 7.9395(7)
_cell_length_b 15.2318(8)
_cell_length_c 17.7558(13)
_cell_measurement_reflns_used 7448
_cell_measurement_temperature 293(2)
_cell_measurement_theta_max 27.00
_cell_measurement_theta_min 2.30
_cell_volume 2142.9(3)
_computing_cell_refinement 'X-Area (Stoe, 2008)'
_computing_data_collection 'X-Area (Stoe, 2008)'
_computing_data_reduction 'X-Area (Stoe, 2008)'
_computing_molecular_graphics
;
XP in SHELXTL (Sheldrick, 2008) and Diamond (Brandenburg, 2011)
;
_computing_publication_material 'XCIF in SHELXTL (Sheldrick, 2008)'
_computing_structure_refinement 'SHELXL-97 (Sheldrick, 1997)'
_computing_structure_solution 'SHELXS-97 (Sheldrick, 1990)'
_diffrn_ambient_temperature 293(2)
_diffrn_measured_fraction_theta_full 0.995
_diffrn_measured_fraction_theta_max 0.995
_diffrn_measurement_device_type 'STOE IPDS-2'
_diffrn_measurement_method 'omega scan'
_diffrn_radiation_monochromator graphite
_diffrn_radiation_source 'fine-focus sealed tube'
_diffrn_radiation_type MoK\a
_diffrn_radiation_wavelength 0.71073
_diffrn_reflns_av_R_equivalents 0.0277
_diffrn_reflns_av_sigmaI/netI 0.0236
_diffrn_reflns_limit_h_max 10
_diffrn_reflns_limit_h_min -10
_diffrn_reflns_limit_k_max 17
_diffrn_reflns_limit_k_min -19
_diffrn_reflns_limit_l_max 22
_diffrn_reflns_limit_l_min -20
_diffrn_reflns_number 7448
_diffrn_reflns_theta_full 27.00
_diffrn_reflns_theta_max 27.00
_diffrn_reflns_theta_min 2.30
_diffrn_standards_decay_% 0
_diffrn_standards_interval_time 0
_diffrn_standards_number 0
_exptl_absorpt_coefficient_mu 1.811
_exptl_absorpt_correction_T_max 0.862
_exptl_absorpt_correction_T_min 0.755
_exptl_absorpt_correction_type numerical
_exptl_absorpt_process_details 'X-Shape and X-Red32 (Stoe, 2008)'
_exptl_crystal_colour white
_exptl_crystal_density_diffrn 1.798
_exptl_crystal_density_method 'not measured'
_exptl_crystal_description block
_exptl_crystal_F_000 1140
_exptl_crystal_size_max 0.14
_exptl_crystal_size_mid 0.12
_exptl_crystal_size_min 0.08
_refine_diff_density_max 0.464
_refine_diff_density_min -0.843
_refine_diff_density_rms 0.073
_refine_ls_extinction_method none
_refine_ls_goodness_of_fit_ref 1.128
_refine_ls_hydrogen_treatment constr
_refine_ls_matrix_type full
_refine_ls_number_parameters 147
_refine_ls_number_reflns 2409
_refine_ls_number_restraints 0
_refine_ls_restrained_S_all 1.128
_refine_ls_R_factor_all 0.0657
_refine_ls_R_factor_gt 0.0466
_refine_ls_shift/su_max 0.001
_refine_ls_shift/su_mean 0.000
_refine_ls_structure_factor_coef Fsqd
_refine_ls_weighting_details 'calc w=1/[\s^2^(Fo^2^)+(0.0339P)^2^+5.4515P] where P=(Fo^2^+2Fc^2^)/3'
_refine_ls_weighting_scheme calc
_refine_ls_wR_factor_gt 0.0892
_refine_ls_wR_factor_ref 0.0959
_reflns_number_gt 1888
_reflns_number_total 2409
_reflns_threshold_expression >2sigma(I)
_cod_data_source_file c2ce25389e.txt
_cod_data_source_block ta36
_cod_original_sg_symbol_H-M C2/m
_cod_database_code 7208293

loop_
_symmetry_equiv_pos_as_xyz
'x, y, z'
'-x, y, -z'
'x+1/2, y+1/2, z'
'-x+1/2, y+1/2, -z'
'-x, -y, -z'
'x, -y, z'
'-x+1/2, -y+1/2, -z'
'x+1/2, -y+1/2, z'

loop_
_atom_site_label
_atom_site_type_symbol
_atom_site_fract_x
_atom_site_fract_y
_atom_site_fract_z
_atom_site_U_iso_or_equiv
_atom_site_adp_type
_atom_site_occupancy
_atom_site_symmetry_multiplicity
_atom_site_calc_flag
_atom_site_refinement_flags
Cd1 Cd 0.42334(6) 0.5000 0.83360(3) 0.05450(17) Uani 1 2 d S
Cd2 Cd 0.5000 0.5000 0.5000 0.0551(2) Uani 1 4 d S
N1 N 0.6125(7) 0.5000 0.7395(3) 0.0663(16) Uani 1 2 d S
C1 C 0.6744(8) 0.5000 0.6833(4) 0.0515(15) Uani 1 2 d S
S1 S 0.7673(2) 0.5000 0.60324(10) 0.0707(6) Uani 1 2 d S
N2 N 0.3087(7) 0.5000 0.5930(3) 0.0659(17) Uani 1 2 d S
C2 C 0.2457(8) 0.5000 0.6496(4) 0.0505(15) Uani 1 2 d S
S2 S 0.1539(2) 0.5000 0.72947(10) 0.0724(6) Uani 1 2 d S
N3 N 0.6333(7) 0.5000 0.9286(3) 0.0644(16) Uani 1 2 d S
C3 C 0.7120(8) 0.5000 0.9853(4) 0.0496(14) Uani 1 2 d S
S3 S 0.8254(2) 0.5000 1.06548(10) 0.0733(6) Uani 1 2 d S
N10 N 0.4142(5) 0.6549(3) 0.8329(3) 0.0660(11) Uani 1 1 d .
C10 C 0.4006(8) 0.7004(5) 0.8961(4) 0.0823(17) Uani 1 1 d .
H10 H 0.4024 0.6700 0.9416 0.099 Uiso 1 1 calc R
C11 C 0.3839(9) 0.7899(5) 0.8975(5) 0.0920(19) Uani 1 1 d .
H11 H 0.3743 0.8192 0.9430 0.110 Uiso 1 1 calc R
C12 C 0.3817(8) 0.8349(5) 0.8322(5) 0.0885(19) Uani 1 1 d .
H12 H 0.3711 0.8957 0.8320 0.106 Uiso 1 1 calc R
C13 C 0.3954(8) 0.7900(5) 0.7662(5) 0.092(2) Uani 1 1 d .
H13 H 0.3938 0.8197 0.7204 0.110 Uiso 1 1 calc R
C14 C 0.4113(8) 0.7002(5) 0.7686(4) 0.0804(16) Uani 1 1 d .
H14 H 0.4204 0.6699 0.7236 0.096 Uiso 1 1 calc R
N20 N 0.5000 0.3432(4) 0.5000 0.0662(16) Uani 1 2 d S
C20 C 0.4412(8) 0.2975(4) 0.4403(4) 0.0772(16) Uani 1 1 d .
H20 H 0.3991 0.3279 0.3978 0.093 Uiso 1 1 calc R
C21 C 0.4396(9) 0.2074(5) 0.4384(5) 0.096(2) Uani 1 1 d .
H21 H 0.3976 0.1781 0.3952 0.115 Uiso 1 1 calc R
C22 C 0.5000 0.1613(7) 0.5000 0.096(3) Uani 1 2 d S
H22 H 0.5000 0.1002 0.5000 0.115 Uiso 1 2 calc SR

loop_
_atom_site_aniso_label
_atom_site_aniso_U_11
_atom_site_aniso_U_22
_atom_site_aniso_U_33
_atom_site_aniso_U_23
_atom_site_aniso_U_13
_atom_site_aniso_U_12
Cd1 0.0569(3) 0.0645(3) 0.0421(3) 0.000 0.00370(19) 0.000
Cd2 0.0563(4) 0.0667(5) 0.0426(4) 0.000 0.0045(3) 0.000
N1 0.059(3) 0.096(5) 0.045(3) 0.000 0.006(3) 0.000
C1 0.050(3) 0.054(4) 0.049(4) 0.000 -0.004(3) 0.000
S1 0.0506(9) 0.1150(18) 0.0468(9) 0.000 0.0046(7) 0.000
N2 0.057(3) 0.095(5) 0.047(3) 0.000 0.011(3) 0.000
C2 0.047(3) 0.052(4) 0.052(4) 0.000 -0.006(3) 0.000
S2 0.0514(9) 0.1205(18) 0.0455(9) 0.000 0.0049(7) 0.000
N3 0.053(3) 0.092(5) 0.048(3) 0.000 -0.001(3) 0.000
C3 0.050(3) 0.051(4) 0.049(3) 0.000 0.012(3) 0.000
S3 0.0506(9) 0.1229(19) 0.0465(10) 0.000 0.0037(7) 0.000
N10 0.064(2) 0.068(3) 0.066(3) 0.002(2) 0.003(2) 0.000(2)
C10 0.100(4) 0.082(4) 0.064(3) -0.010(3) 0.002(3) 0.003(3)
C11 0.105(5) 0.078(4) 0.093(5) -0.019(4) 0.006(4) 0.001(4)
C12 0.081(4) 0.067(4) 0.117(6) -0.001(4) 0.004(4) 0.003(3)
C13 0.099(5) 0.080(5) 0.097(5) 0.024(4) 0.010(4) 0.000(4)
C14 0.094(4) 0.078(4) 0.069(4) 0.007(3) 0.008(3) 0.000(3)
N20 0.067(4) 0.065(4) 0.067(4) 0.000 0.012(3) 0.000
C20 0.084(4) 0.075(4) 0.073(4) -0.015(3) 0.004(3) -0.003(3)
C21 0.103(5) 0.079(5) 0.108(6) -0.026(4) 0.028(4) -0.011(4)
C22 0.090(6) 0.065(6) 0.139(10) 0.000 0.056(7) 0.000

loop_
_atom_type_symbol
_atom_type_description
_atom_type_scat_dispersion_real
_atom_type_scat_dispersion_imag
_atom_type_scat_source
C C 0.0033 0.0016 'International Tables Vol C Tables 4.2.6.8 and 6.1.1.4'
H H 0.0000 0.0000 'International Tables Vol C Tables 4.2.6.8 and 6.1.1.4'
N N 0.0061 0.0033 'International Tables Vol C Tables 4.2.6.8 and 6.1.1.4'
S S 0.1246 0.1234 'International Tables Vol C Tables 4.2.6.8 and 6.1.1.4'
Cd Cd -0.8075 1.2024 'International Tables Vol C Tables 4.2.6.8 and 6.1.1.4'

loop_
_geom_angle_atom_site_label_1
_geom_angle_atom_site_label_2
_geom_angle_atom_site_label_3
_geom_angle
_geom_angle_site_symmetry_1
_geom_angle_site_symmetry_3
N3 Cd1 N1 93.2(2) . .
N3 Cd1 N10 91.41(11) . 6_565
N1 Cd1 N10 91.00(11) . 6_565
N3 Cd1 N10 91.41(11) . .
N1 Cd1 N10 91.00(12) . .
N10 Cd1 N10 176.5(2) 6_565 .
N3 Cd1 S2 175.22(16) . .
N1 Cd1 S2 91.57(15) . .
N10 Cd1 S2 88.51(11) 6_565 .
N10 Cd1 S2 88.51(11) . .
N3 Cd1 S3 92.26(15) . 5_667
N1 Cd1 S3 174.53(15) . 5_667
N10 Cd1 S3 88.87(11) 6_565 5_667
N10 Cd1 S3 88.87(11) . 5_667
S2 Cd1 S3 82.96(5) . 5_667
N2 Cd2 N2 180.000(1) . 5_666
N2 Cd2 N20 90.000(1) . .
N2 Cd2 N20 90.000(1) 5_666 .
N2 Cd2 N20 90.000(1) . 5_666
N2 Cd2 N20 90.000(1) 5_666 5_666
N20 Cd2 N20 180.000(1) . 5_666
N2 Cd2 S1 92.20(15) . .
N2 Cd2 S1 87.80(15) 5_666 .
N20 Cd2 S1 90.000(1) . .
N20 Cd2 S1 90.000(1) 5_666 .
N2 Cd2 S1 87.80(15) . 5_666
N2 Cd2 S1 92.20(15) 5_666 5_666
N20 Cd2 S1 90.000(1) . 5_666
N20 Cd2 S1 90.0 5_666 5_666
S1 Cd2 S1 180.0 . 5_666
C1 N1 Cd1 165.2(5) . .
N1 C1 S1 178.9(6) . .
C1 S1 Cd2 102.1(2) . .
C2 N2 Cd2 164.8(5) . .
N2 C2 S2 179.3(6) . .
C2 S2 Cd1 102.3(2) . .
C3 N3 Cd1 166.3(5) . .
N3 C3 S3 179.5(6) . .
C3 S3 Cd1 100.9(2) . 5_667
C10 N10 C14 117.0(5) . .
C10 N10 Cd1 121.4(4) . .
C14 N10 Cd1 121.4(4) . .
N10 C10 C11 123.2(6) . .
C12 C11 C10 119.2(7) . .
C11 C12 C13 119.1(7) . .
C12 C13 C14 118.9(7) . .
N10 C14 C13 122.7(6) . .
C20 N20 C20 116.8(8) 2_656 .
C20 N20 Cd2 121.6(4) 2_656 .
C20 N20 Cd2 121.6(4) . .
N20 C20 C21 123.1(7) . .
C22 C21 C20 119.6(8) . .
C21 C22 C21 117.9(10) 2_656 .

loop_
_geom_bond_atom_site_label_1
_geom_bond_atom_site_label_2
_geom_bond_distance
_geom_bond_site_symmetry_2
Cd1 N3 2.295(6) .
Cd1 N1 2.316(6) .
Cd1 N10 2.360(5) 6_565
Cd1 N10 2.360(5) .
Cd1 S2 2.7374(19) .
Cd1 S3 2.7493(19) 5_667
Cd2 N2 2.314(6) .
Cd2 N2 2.314(6) 5_666
Cd2 N20 2.389(7) .
Cd2 N20 2.389(7) 5_666
Cd2 S1 2.7151(18) .
Cd2 S1 2.7151(18) 5_666
N1 C1 1.140(8) .
C1 S1 1.642(7) .
N2 C2 1.150(8) .
C2 S2 1.635(7) .
N3 C3 1.151(8) .
C3 S3 1.636(7) .
S3 Cd1 2.7493(19) 5_667
N10 C10 1.330(7) .
N10 C14 1.333(7) .
C10 C11 1.370(11) .
C11 C12 1.346(10) .
C12 C13 1.368(10) .
C13 C14 1.373(11) .
N20 C20 1.328(7) 2_656
N20 C20 1.328(7) .
C20 C21 1.372(10) .
C21 C22 1.362(9) .
C22 C21 1.362(9) 2_656
